data_7036466
loop_
_publ_author_name
'Yuan, Guozan'
'Hu, Guoli'
'Shan, Weilong'
'Jin, Suo'
'Gu, Qingyun'
'Chen, Jing'

_publ_section_title
;
 Structural and luminescence modulation in 8-hydroxyquinolinate-based
 coordination polymers by varying the dicarboxylic acid.
;
_journal_issue 40
_journal_name_full 'Dalton transactions (Cambridge, England : 2003)'
_journal_page_first 17774
_journal_page_last 17783
_journal_paper_doi 10.1039/c5dt02692j
_journal_volume 44
_journal_year 2015
_chemical_formula_sum 'C18 H14 Cd N2 O3'
_chemical_formula_weight 418.71
_chemical_name_systematic
; 
 ? 
;
_space_group_IT_number 15
_symmetry_cell_setting monoclinic
_symmetry_space_group_name_Hall '-C 2yc'
_symmetry_space_group_name_H-M 'C 1 2/c 1'
_atom_sites_solution_hydrogens geom
_atom_sites_solution_primary direct
_atom_sites_solution_secondary difmap
_audit_creation_method SHELXL-97
_audit_update_record
;
2015-09-01 deposited with the CCDC.
2015-09-02 downloaded from the CCDC.
;
_cell_angle_alpha 90.00
_cell_angle_beta 108.786(2)
_cell_angle_gamma 90.00
_cell_formula_units_Z 8
_cell_length_a 21.3227(17)
_cell_length_b 8.9380(7)
_cell_length_c 17.7026(14)
_cell_measurement_reflns_used 6288
_cell_measurement_temperature 179(2)
_cell_measurement_theta_max 27.46
_cell_measurement_theta_min 2.43
_cell_volume 3194.1(4)
_computing_cell_refinement 'Bruker SMART'
_computing_data_collection 'Bruker SMART'
_computing_data_reduction 'Bruker SAINT'
_computing_molecular_graphics 'Bruker SHELXTL'
_computing_publication_material 'Bruker SHELXTL'
_computing_structure_refinement 'Bruker SHELXTL'
_computing_structure_solution 'Bruker SHELXTL'
_diffrn_ambient_temperature 179(2)
_diffrn_measured_fraction_theta_full 0.992
_diffrn_measured_fraction_theta_max 0.992
_diffrn_measurement_device_type 'CCD area detector'
_diffrn_measurement_method 'phi and omega scans'
_diffrn_radiation_monochromator graphite
_diffrn_radiation_source 'fine-focus sealed tube'
_diffrn_radiation_type MoK\a
_diffrn_radiation_wavelength 0.71073
_diffrn_reflns_av_R_equivalents 0.0252
_diffrn_reflns_av_sigmaI/netI 0.0238
_diffrn_reflns_limit_h_max 25
_diffrn_reflns_limit_h_min -27
_diffrn_reflns_limit_k_max 11
_diffrn_reflns_limit_k_min -10
_diffrn_reflns_limit_l_max 17
_diffrn_reflns_limit_l_min -22
_diffrn_reflns_number 13991
_diffrn_reflns_theta_full 27.47
_diffrn_reflns_theta_max 27.47
_diffrn_reflns_theta_min 2.02
_exptl_absorpt_coefficient_mu 1.386
_exptl_absorpt_correction_T_max 0.7985
_exptl_absorpt_correction_T_min 0.7787
_exptl_crystal_colour Red
_exptl_crystal_density_diffrn 1.741
_exptl_crystal_density_method 'not measured'
_exptl_crystal_description Block
_exptl_crystal_F_000 1664
_exptl_crystal_size_max 0.19
_exptl_crystal_size_mid 0.18
_exptl_crystal_size_min 0.17
_refine_diff_density_max 0.803
_refine_diff_density_min -0.409
_refine_diff_density_rms 0.074
_refine_ls_extinction_method none
_refine_ls_goodness_of_fit_ref 1.048
_refine_ls_hydrogen_treatment mixed
_refine_ls_matrix_type full
_refine_ls_number_parameters 217
_refine_ls_number_reflns 3619
_refine_ls_number_restraints 0
_refine_ls_restrained_S_all 1.048
_refine_ls_R_factor_all 0.0327
_refine_ls_R_factor_gt 0.0251
_refine_ls_shift/su_max 0.001
_refine_ls_shift/su_mean 0.000
_refine_ls_structure_factor_coef Fsqd
_refine_ls_weighting_details 'calc w=1/[\s^2^(Fo^2^)+(0.0360P)^2^+3.9715P] where P=(Fo^2^+2Fc^2^)/3'
_refine_ls_weighting_scheme calc
_refine_ls_wR_factor_gt 0.0654
_refine_ls_wR_factor_ref 0.0709
_reflns_number_gt 3093
_reflns_number_total 3619
_reflns_threshold_expression >2sigma(I)
_cod_data_source_file c5dt02692j2.cif
_cod_data_source_block 2
_cod_depositor_comments
;
The following automatic conversions were performed:

'_symmetry_cell_setting' value 'Monoclinic' changed to 'monoclinic'
according to
/usr/data/users/saulius/crontab/automatic-downloads/rss-feeds/RSC/lib/dictionaries/cif_core.dic
dictionary named 'cif_core.dic' version 2.4.2 from 2011-04-26.

Automatic conversion script
Id: cif_fix_values 3271 2015-04-21 07:52:19Z andrius 

 Adding full bibliography for 7036465--7036470.cif.
;
_cod_original_sg_symbol_H-M 'C2/c  '
_cod_database_code 7036466

loop_
_symmetry_equiv_pos_as_xyz
'x, y, z'
'-x, y, -z+1/2'
'x+1/2, y+1/2, z'
'-x+1/2, y+1/2, -z+1/2'
'-x, -y, -z'
'x, -y, z-1/2'
'-x+1/2, -y+1/2, -z'
'x+1/2, -y+1/2, z-1/2'

loop_
_atom_site_label
_atom_site_type_symbol
_atom_site_fract_x
_atom_site_fract_y
_atom_site_fract_z
_atom_site_U_iso_or_equiv
_atom_site_adp_type
_atom_site_occupancy
_atom_site_symmetry_multiplicity
_atom_site_calc_flag
_atom_site_refinement_flags
Cd1 Cd 0.078602(8) 0.59196(2) 0.051261(10) 0.03324(8) Uani 1 1 d .
O1 O 0.02917(9) 0.4320(2) -0.04740(12) 0.0449(5) Uani 1 1 d .
N1 N 0.16093(10) 0.5031(2) -0.00241(12) 0.0325(4) Uani 1 1 d .
C1 C 0.06658(12) 0.3633(3) -0.08304(15) 0.0360(5) Uani 1 1 d .
O2 O 0.07278(12) 0.8365(3) 0.00115(15) 0.0636(6) Uani 1 1 d .
N2 N 0.38268(11) 0.9526(3) 0.33083(14) 0.0412(5) Uani 1 1 d .
C2 C 0.04262(14) 0.2538(3) -0.14062(17) 0.0493(7) Uani 1 1 d .
H2B H -0.0023 0.2232 -0.1539 0.059 Uiso 1 1 calc R
O3 O 0.11625(12) 0.8099(2) 0.12950(14) 0.0590(6) Uani 1 1 d .
C3 C 0.08324(15) 0.1871(4) -0.17987(18) 0.0535(8) Uani 1 1 d .
H3A H 0.0650 0.1129 -0.2192 0.064 Uiso 1 1 calc R
C4 C 0.14753(15) 0.2258(4) -0.16310(17) 0.0497(7) Uani 1 1 d .
H4A H 0.1736 0.1810 -0.1915 0.060 Uiso 1 1 calc R
C5 C 0.17572(13) 0.3328(3) -0.10339(15) 0.0381(6) Uani 1 1 d .
C6 C 0.13588(12) 0.4009(3) -0.06222(14) 0.0317(5) Uani 1 1 d .
C7 C 0.24269(15) 0.3764(4) -0.07996(18) 0.0474(7) Uani 1 1 d .
H7A H 0.2711 0.3348 -0.1062 0.057 Uiso 1 1 calc R
C8 C 0.26721(14) 0.4768(3) -0.02055(17) 0.0447(6) Uani 1 1 d .
H8A H 0.3125 0.5052 -0.0052 0.054 Uiso 1 1 calc R
C9 C 0.22509(12) 0.5392(3) 0.01853(15) 0.0337(5) Uani 1 1 d .
C10 C 0.24907(13) 0.6448(3) 0.08464(15) 0.0360(5) Uani 1 1 d .
H10A H 0.2168 0.6918 0.1030 0.043 Uiso 1 1 calc R
C11 C 0.31233(13) 0.6810(3) 0.12150(16) 0.0407(6) Uani 1 1 d .
H11A H 0.3448 0.6412 0.1008 0.049 Uiso 1 1 calc R
C12 C 0.33505(13) 0.7780(3) 0.19172(15) 0.0379(5) Uani 1 1 d .
C13 C 0.29295(13) 0.8352(4) 0.23008(18) 0.0479(7) Uani 1 1 d .
H13A H 0.2467 0.8160 0.2096 0.057 Uiso 1 1 calc R
C14 C 0.31860(15) 0.9202(3) 0.29815(19) 0.0491(7) Uani 1 1 d .
H14A H 0.2887 0.9579 0.3233 0.059 Uiso 1 1 calc R
C15 C 0.42266(16) 0.9007(4) 0.2926(2) 0.0590(9) Uani 1 1 d .
H15A H 0.4684 0.9249 0.3131 0.071 Uiso 1 1 calc R
C16 C 0.40118(15) 0.8139(4) 0.2249(2) 0.0580(9) Uani 1 1 d .
H16A H 0.4322 0.7783 0.2008 0.070 Uiso 1 1 calc R
C17 C 0.09329(15) 0.8908(3) 0.0697(2) 0.0481(7) Uani 1 1 d .
C18 C 0.08819(19) 1.0570(4) 0.0807(3) 0.0704(10) Uani 1 1 d .
H18A H 0.1278 1.1064 0.0760 0.106 Uiso 1 1 calc R
H18B H 0.0846 1.0769 0.1336 0.106 Uiso 1 1 calc R
H18C H 0.0488 1.0958 0.0396 0.106 Uiso 1 1 calc R

loop_
_atom_site_aniso_label
_atom_site_aniso_U_11
_atom_site_aniso_U_22
_atom_site_aniso_U_33
_atom_site_aniso_U_23
_atom_site_aniso_U_13
_atom_site_aniso_U_12
Cd1 0.02500(10) 0.04074(12) 0.03200(11) -0.00327(7) 0.00642(7) 0.00026(7)
O1 0.0244(9) 0.0641(13) 0.0455(11) -0.0187(9) 0.0103(8) -0.0045(8)
N1 0.0288(10) 0.0373(11) 0.0304(10) -0.0003(8) 0.0083(8) 0.0014(8)
C1 0.0291(12) 0.0450(14) 0.0322(12) -0.0036(10) 0.0073(10) 0.0020(10)
O2 0.0635(15) 0.0549(14) 0.0676(15) 0.0030(12) 0.0145(12) 0.0070(12)
N2 0.0343(12) 0.0471(12) 0.0394(12) -0.0052(10) 0.0081(9) -0.0034(10)
C2 0.0336(14) 0.0649(19) 0.0457(15) -0.0190(13) 0.0075(12) -0.0047(13)
O3 0.0627(14) 0.0527(13) 0.0617(14) -0.0014(11) 0.0203(11) 0.0015(11)
C3 0.0453(16) 0.067(2) 0.0427(15) -0.0221(14) 0.0064(13) -0.0002(14)
C4 0.0415(15) 0.0653(19) 0.0417(14) -0.0165(14) 0.0128(12) 0.0077(14)
C5 0.0344(13) 0.0463(15) 0.0336(12) -0.0012(11) 0.0110(10) 0.0056(11)
C6 0.0293(12) 0.0376(13) 0.0275(11) 0.0009(9) 0.0081(9) 0.0015(9)
C7 0.0378(15) 0.0634(19) 0.0461(15) -0.0100(13) 0.0207(12) 0.0022(13)
C8 0.0321(13) 0.0569(17) 0.0480(15) -0.0053(13) 0.0170(12) -0.0024(12)
C9 0.0290(12) 0.0388(13) 0.0345(12) 0.0022(10) 0.0120(10) -0.0010(10)
C10 0.0320(12) 0.0418(13) 0.0368(13) -0.0032(11) 0.0145(10) -0.0007(11)
C11 0.0321(13) 0.0488(15) 0.0423(14) -0.0061(11) 0.0137(11) -0.0035(11)
C12 0.0307(12) 0.0435(14) 0.0394(13) -0.0025(11) 0.0109(10) -0.0020(11)
C13 0.0255(12) 0.0669(19) 0.0507(16) -0.0159(14) 0.0115(11) -0.0055(13)
C14 0.0340(14) 0.067(2) 0.0479(16) -0.0160(13) 0.0160(12) -0.0044(13)
C15 0.0310(15) 0.082(2) 0.064(2) -0.0273(17) 0.0143(14) -0.0142(14)
C16 0.0312(14) 0.082(2) 0.0642(19) -0.0283(17) 0.0206(14) -0.0113(15)
C17 0.0324(14) 0.0462(16) 0.069(2) 0.0015(14) 0.0214(14) 0.0014(12)
C18 0.057(2) 0.0512(19) 0.104(3) -0.008(2) 0.027(2) 0.0045(16)

loop_
_atom_type_symbol
_atom_type_description
_atom_type_scat_dispersion_real
_atom_type_scat_dispersion_imag
_atom_type_scat_source
C C 0.0033 0.0016 'International Tables Vol C Tables 4.2.6.8 and 6.1.1.4'
H H 0.0000 0.0000 'International Tables Vol C Tables 4.2.6.8 and 6.1.1.4'
N N 0.0061 0.0033 'International Tables Vol C Tables 4.2.6.8 and 6.1.1.4'
O O 0.0106 0.0060 'International Tables Vol C Tables 4.2.6.8 and 6.1.1.4'
Cd Cd -0.8075 1.2024 'International Tables Vol C Tables 4.2.6.8 and 6.1.1.4'

loop_
_geom_angle_atom_site_label_1
_geom_angle_atom_site_label_2
_geom_angle_atom_site_label_3
_geom_angle
_geom_angle_site_symmetry_1
_geom_angle_site_symmetry_3
O1 Cd1 O1 72.60(8) . 5_565
O1 Cd1 N2 107.33(9) . 4_545
O1 Cd1 N2 92.25(8) 5_565 4_545
O1 Cd1 O2 110.19(8) . .
O1 Cd1 O2 98.38(8) 5_565 .
N2 Cd1 O2 142.47(9) 4_545 .
O1 Cd1 O3 164.51(8) . .
O1 Cd1 O3 104.00(7) 5_565 .
N2 Cd1 O3 87.74(8) 4_545 .
O2 Cd1 O3 54.79(8) . .
O1 Cd1 N1 72.47(7) . .
O1 Cd1 N1 144.90(7) 5_565 .
N2 Cd1 N1 94.84(7) 4_545 .
O2 Cd1 N1 96.65(8) . .
O3 Cd1 N1 110.58(8) . .
O1 Cd1 C17 137.18(10) . .
O1 Cd1 C17 99.95(8) 5_565 .
N2 Cd1 C17 115.16(10) 4_545 .
O2 Cd1 C17 27.56(9) . .
O3 Cd1 C17 27.47(9) . .
N1 Cd1 C17 107.84(8) . .
C1 O1 Cd1 117.74(16) . .
C1 O1 Cd1 134.37(16) . 5_565
Cd1 O1 Cd1 107.40(8) . 5_565
C9 N1 C6 119.0(2) . .
C9 N1 Cd1 128.89(17) . .
C6 N1 Cd1 112.09(15) . .
O1 C1 C2 123.0(2) . .
O1 C1 C6 119.8(2) . .
C2 C1 C6 117.2(2) . .
C17 O2 Cd1 92.02(19) . .
C15 N2 C14 116.0(2) . .
C15 N2 Cd1 122.60(19) . 4
C14 N2 Cd1 121.38(19) . 4
C1 C2 C3 121.5(3) . .
C1 C2 H2B 119.2 . .
C3 C2 H2B 119.2 . .
C17 O3 Cd1 90.79(19) . .
C4 C3 C2 121.7(3) . .
C4 C3 H3A 119.1 . .
C2 C3 H3A 119.1 . .
C3 C4 C5 119.8(3) . .
C3 C4 H4A 120.1 . .
C5 C4 H4A 120.1 . .
C7 C5 C4 123.8(2) . .
C7 C5 C6 116.5(2) . .
C4 C5 C6 119.6(2) . .
N1 C6 C5 122.2(2) . .
N1 C6 C1 117.7(2) . .
C5 C6 C1 120.1(2) . .
C8 C7 C5 121.0(3) . .
C8 C7 H7A 119.5 . .
C5 C7 H7A 119.5 . .
C7 C8 C9 119.7(3) . .
C7 C8 H8A 120.2 . .
C9 C8 H8A 120.2 . .
N1 C9 C8 121.6(2) . .
N1 C9 C10 116.2(2) . .
C8 C9 C10 122.2(2) . .
C11 C10 C9 125.9(2) . .
C11 C10 H10A 117.1 . .
C9 C10 H10A 117.1 . .
C10 C11 C12 124.4(2) . .
C10 C11 H11A 117.8 . .
C12 C11 H11A 117.8 . .
C16 C12 C13 116.1(3) . .
C16 C12 C11 120.9(2) . .
C13 C12 C11 123.0(2) . .
C14 C13 C12 119.6(3) . .
C14 C13 H13A 120.2 . .
C12 C13 H13A 120.2 . .
N2 C14 C13 124.2(3) . .
N2 C14 H14A 117.9 . .
C13 C14 H14A 117.9 . .
N2 C15 C16 123.4(3) . .
N2 C15 H15A 118.3 . .
C16 C15 H15A 118.3 . .
C15 C16 C12 120.7(3) . .
C15 C16 H16A 119.7 . .
C12 C16 H16A 119.7 . .
O3 C17 O2 121.3(3) . .
O3 C17 C18 119.2(3) . .
O2 C17 C18 119.5(3) . .
O3 C17 Cd1 61.73(16) . .
O2 C17 Cd1 60.42(16) . .
C18 C17 Cd1 169.0(2) . .
C17 C18 H18A 109.5 . .
C17 C18 H18B 109.5 . .
H18A C18 H18B 109.5 . .
C17 C18 H18C 109.5 . .
H18A C18 H18C 109.5 . .
H18B C18 H18C 109.5 . .

loop_
_geom_bond_atom_site_label_1
_geom_bond_atom_site_label_2
_geom_bond_distance
_geom_bond_site_symmetry_2
Cd1 O1 2.2403(18) .
Cd1 O1 2.2871(18) 5_565
Cd1 N2 2.341(2) 4_545
Cd1 O2 2.347(2) .
Cd1 O3 2.375(2) .
Cd1 N1 2.385(2) .
Cd1 C17 2.697(3) .
O1 C1 1.318(3) .
O1 Cd1 2.2870(18) 5_565
N1 C9 1.337(3) .
N1 C6 1.370(3) .
C1 C2 1.386(4) .
C1 C6 1.443(3) .
O2 C17 1.248(4) .
N2 C15 1.331(4) .
N2 C14 1.333(4) .
N2 Cd1 2.341(2) 4
C2 C3 1.406(4) .
C2 H2B 0.9500 .
O3 C17 1.244(4) .
C3 C4 1.351(4) .
C3 H3A 0.9500 .
C4 C5 1.408(4) .
C4 H4A 0.9500 .
C5 C7 1.408(4) .
C5 C6 1.422(3) .
C7 C8 1.353(4) .
C7 H7A 0.9500 .
C8 C9 1.413(4) .
C8 H8A 0.9500 .
C9 C10 1.461(4) .
C10 C11 1.335(4) .
C10 H10A 0.9500 .
C11 C12 1.464(4) .
C11 H11A 0.9500 .
C12 C16 1.380(4) .
C12 C13 1.386(4) .
C13 C14 1.380(4) .
C13 H13A 0.9500 .
C14 H14A 0.9500 .
C15 C16 1.376(4) .
C15 H15A 0.9500 .
C16 H16A 0.9500 .
C17 C18 1.507(4) .
C18 H18A 0.9800 .
C18 H18B 0.9800 .
C18 H18C 0.9800 .
